data_1569391
loop_
_publ_author_name
'Thom, Alexander J. R.'
'Turner, Gemma F.'
'Davis, Zachary H.'
'Ward, Martin R.'
'Pakamor&#x117;, Ignas'
'Hobday, Claire L.'
'Allan, David R.'
'Warren, Mark R.'
'Leung, Wai L. W.'
'Oswald, Iain D. H.'
'Morris, Russell E.'
'Moggach, Stephen A.'
'Ashbrook, Sharon E.'
'Forgan, Ross S.'

_publ_section_title
;
 Pressure-induced postsynthetic cluster anion substitution in a MIL-53
 topology scandium metal-organic framework.
;
_journal_issue 28
_journal_name_full 'Chemical science'
_journal_page_first 7716
_journal_page_last 7724
_journal_paper_doi 10.1039/d3sc00904a
_journal_volume 14
_journal_year 2023
_chemical_formula_moiety 'Sc2 C32 H18 O10, (C3 H7 N O), 1.3(C H4 O)'
_chemical_formula_sum 'C35.8 H29.7 N O12.3 Sc2'
_chemical_formula_weight 761.36
_chemical_name_common GUF-1
_space_group_crystal_system orthorhombic
_space_group_IT_number 67
_space_group_name_Hall '-C 2a 2'
_space_group_name_H-M_alt 'C m m a'
_atom_sites_solution_hydrogens mixed
_atom_sites_solution_primary dual
_audit_creation_date 2022-10-04
_audit_creation_method
;
Olex2 1.5
(compiled 2022.04.07 svn.rca3783a0 for OlexSys, GUI svn.r6498)
;
_audit_update_record
;
2022-12-01 deposited with the CCDC.	2023-06-19 downloaded from the CCDC.
;
_cell_angle_alpha 90
_cell_angle_beta 90
_cell_angle_gamma 90
_cell_formula_units_Z 2
_cell_length_a 7.3205(15)
_cell_length_b 26.609(5)
_cell_length_c 11.922(2)
_cell_measurement_pressure 470000
_cell_measurement_reflns_used 1173
_cell_measurement_temperature 298
_cell_measurement_theta_max 15.5720
_cell_measurement_theta_min 1.5850
_cell_volume 2322.3(8)
_computing_cell_refinement 'CrysAlisPro 1.171.39.46 (Rigaku OD, 2018)'
_computing_data_collection 'CrysAlisPro 1.171.39.46 (Rigaku OD, 2018)'
_computing_data_reduction 'CrysAlisPro 1.171.39.46 (Rigaku OD, 2018)'
_computing_molecular_graphics 'Olex2 1.5 (Dolomanov et al., 2009)'
_computing_publication_material 'Olex2 1.5 (Dolomanov et al., 2009)'
_computing_structure_refinement 'SHELXL 2018/3 (Sheldrick, 2015)'
_computing_structure_solution 'SHELXT  (Sheldrick, 2015)'
_diffrn_ambient_pressure 470000
_diffrn_ambient_temperature 298
_diffrn_measurement_details
;
List of Runs (angles in degrees, time in seconds):

  # Type    Start    End  Width  t~exp~   \w     \q     \k     \f   Frames
#--------------------------------------------------------------------------
  1  \f    -35.00  35.00   0.20    0.40 -90.00 -11.00   0.00    --   350
  2  \w   -133.00 -85.00   0.20    0.40    --  -11.00  70.00 -24.23  240
  3  \w   -141.00 -85.00   0.20    0.40    --  -11.00  70.00 155.77  280
  4  \w   -113.00 -82.00   0.20    0.40    --   12.00  70.00 155.77  155
  5  \w   -113.00 -82.00   0.20    0.40    --   12.00  70.00 -24.23  155
  6  \w   -101.00 -41.00   0.20    0.40    --   12.00 -70.00  24.23  300
  7  \w   -102.00 -41.00   0.20    0.40    --   12.00 -70.00-155.77  305
  8  \w    -97.00 -64.00   0.20    0.40    --  -11.00 -70.00-155.77  165
  9  \w    -97.00 -64.00   0.20    0.40    --  -11.00 -70.00  24.23  165
;
_diffrn_measurement_device '4-circle diffractometer'
_diffrn_measurement_device_type 'I19-2, Diamond Light Source'
_diffrn_measurement_method '\w and \f scans'
_diffrn_radiation_type synchrotron
_diffrn_radiation_wavelength 0.4589
_diffrn_reflns_av_R_equivalents 0.1160
_diffrn_reflns_av_unetI/netI 0.1449
_diffrn_reflns_Laue_measured_fraction_full 0.499
_diffrn_reflns_Laue_measured_fraction_max 0.499
_diffrn_reflns_limit_h_max 5
_diffrn_reflns_limit_h_min -5
_diffrn_reflns_limit_k_max 24
_diffrn_reflns_limit_k_min -24
_diffrn_reflns_limit_l_max 11
_diffrn_reflns_limit_l_min -12
_diffrn_reflns_number 999
_diffrn_reflns_point_group_measured_fraction_full 0.499
_diffrn_reflns_point_group_measured_fraction_max 0.499
_diffrn_reflns_theta_full 13.533
_diffrn_reflns_theta_max 13.533
_diffrn_reflns_theta_min 2.417
_diffrn_source synchrotron
_exptl_absorpt_coefficient_mu 0.34
_exptl_absorpt_correction_T_max 0.7439
_exptl_absorpt_correction_T_min 0.3664
_exptl_absorpt_correction_type multi-scan
_exptl_absorpt_process_details
;
SADABS-2016/2 (Bruker,2016/2) was used for absorption correction.
wR2(int) was 0.1122 before and 0.0733 after correction.
The Ratio of minimum to maximum transmission is 0.4925.
The \l/2 correction factor is Not present.
;
_exptl_crystal_colour 'clear colourless'
_exptl_crystal_colour_lustre clear
_exptl_crystal_colour_primary colourless
_exptl_crystal_density_diffrn 1.099
_exptl_crystal_description block
_exptl_crystal_F_000 791.68
_exptl_crystal_size_max 0.15
_exptl_crystal_size_mid 0.04
_exptl_crystal_size_min 0.04
_refine_diff_density_max 0.457
_refine_diff_density_min -0.460
_refine_diff_density_rms 0.094
_refine_ls_extinction_method none
_refine_ls_goodness_of_fit_ref 1.299
_refine_ls_hydrogen_treatment mixed
_refine_ls_matrix_type full
_refine_ls_number_parameters 51
_refine_ls_number_reflns 368
_refine_ls_number_restraints 34
_refine_ls_restrained_S_all 1.293
_refine_ls_R_factor_all 0.1788
_refine_ls_R_factor_gt 0.1393
_refine_ls_shift/su_max 0.007
_refine_ls_shift/su_mean 0.000
_refine_ls_structure_factor_coef Fsqd
_refine_ls_weighting_details 'w=1/[\s^2^(Fo^2^)+(0.2000P)^2^] where P=(Fo^2^+2Fc^2^)/3'
_refine_ls_weighting_scheme calc
_refine_ls_wR_factor_gt 0.3403
_refine_ls_wR_factor_ref 0.3704
_reflns_Friedel_coverage 0.000
_reflns_number_gt 230
_reflns_number_total 368
_reflns_threshold_expression 'I > 2\s(I)'
_cod_data_source_file d3sc00904a2.cif
_cod_data_source_block 470MPa
_cod_depositor_comments 'Adding full bibliography for 1569390--1569403.cif.'
_cod_original_cell_volume 2322.2(8)
_cod_original_sg_symbol_Hall '-C 2b 2'
_cod_original_sg_symbol_H-M 'C m m e'
_cod_original_formula_sum 'Sc2 C35.8 H29.7 N O12.3'
_cod_database_code 1569391
_shelx_space_group_comment
;
The symmetry employed for this shelxl refinement is uniquely defined
by the following loop, which should always be used as a source of
symmetry information in preference to the above space-group names.
They are only intended as comments.
;
_olex2_refinement_description
;
1. Fixed Uiso
 At 1.2 times of:
  All C(H) groups
 At 1.5 times of:
  All C(H,H,H) groups, All O(H) groups
2. Restrained distances
 O2-H2
 0.875 with sigma of 0.001
 C4-C3
 1.39 with sigma of 0.01
 C5-C4
 1.39 with sigma of 0.01
 C6-C5
 1.44 with sigma of 0.01
 C3-C2
 1.39 with sigma of 0.01
 C2-C1
 1.502 with sigma of 0.01
 O1-C1
 1.245 with sigma of 0.01
 C6-C4
 2.454 with sigma of 0.01
 C1-C3
 2.497 with sigma of 0.01
 O1-C2
 2.349 with sigma of 0.01
 C3-C5
 2.4 with sigma of 0.01
 C2-C4
 2.4 with sigma of 0.01
 O1_$1-O1
 2.213 with sigma of 0.01
 C3_$1-C3
 2.4 with sigma of 0.01
 C4-C4_$1
 2.4 with sigma of 0.01
 C4_$1-C2
 2.4 with sigma of 0.01
 C5-C3_$1
 2.4 with sigma of 0.01
 O4-C10
 1.35 with sigma of 0.01
 N1-C8 \\sim N1-C9
 with sigma of 0.02
3. Restrained planarity
 C7, O3, N1, C8, C9
 with sigma of 0.1
 C1, O1, O1_$1, C2, C5, C6, C6_$2
 with sigma of 0.01
 C2, C5, C3_$1, C3, C4_$1, C1, C6, C4
 with sigma of 0.01
4. Uiso/Uaniso restraints and constraints
C7 \\sim O3 \\sim N1 \\sim C8 \\sim C9: within 2A with sigma of 0.04 and sigma
for terminal atoms of 0.08 within 2A
Uiso(O3) = Uiso(C7) = Uiso(N1) = Uiso(C8) = Uiso(C9)
Uanis(C2) = Uanis(C5) = Uanis(C3) = Uanis(C4)
Uanis(C6) = Uanis(O1) = Uanis(C1)
Uiso(O4) = Uiso(C10)
Uanis(C2) = Uanis(C1) = Uanis(C5) = Uanis(C4) = Uanis(C6) = Uanis(C3)
5. Rigid body (RIGU) restrains
 C7, O3, N1, C8, C9
 with sigma for 1-2 distances of 0.004 and sigma for 1-3 distances of 0.004
6. Others
 Fixed Sof: C7(0.065) O3(0.065) N1(0.13) C8(0.13) H8A(0.13) H8B(0.13)
 H8C(0.13) C9(0.065) H9A(0.065) H9B(0.065) H9C(0.065) O4(0.22) H4A(0.22)
 C10(0.22) H10A(0.22) H10B(0.22) H10C(0.22)
7.a Free rotating group:
 C7(O3,N1,C8,C9)
7.b Aromatic/amide H refined with riding coordinates:
 C3(H3), C4(H4)
7.c Idealised Me refined as rotating group:
 C8(H8A,H8B,H8C), C9(H9A,H9B,H9C), C10(H10A,H10B,H10C)
7.d Idealised tetrahedral OH refined as rotating group:
 O4(H4A)
;
_olex2_submission_special_instructions 'No special instructions were received'

loop_
_space_group_symop_operation_xyz
'x, y, z'
'-x, -y+1/2, z'
'-x, y+1/2, -z'
'x, -y, -z'
'x+1/2, y+1/2, z'
'-x+1/2, -y+1, z'
'-x+1/2, y+1, -z'
'x+1/2, -y+1/2, -z'
'-x, -y, -z'
'x, y-1/2, -z'
'x, -y-1/2, z'
'-x, y, z'
'-x+1/2, -y+1/2, -z'
'x+1/2, y, -z'
'x+1/2, -y, z'
'-x+1/2, y+1/2, z'

loop_
_atom_site_label
_atom_site_type_symbol
_atom_site_fract_x
_atom_site_fract_y
_atom_site_fract_z
_atom_site_U_iso_or_equiv
_atom_site_adp_type
_atom_site_occupancy
_atom_site_site_symmetry_order
_atom_site_calc_flag
_atom_site_refinement_flags_posn
_atom_site_refinement_flags_adp
_atom_site_refinement_flags_occupancy
_atom_site_disorder_assembly
_atom_site_disorder_group
Sc1 Sc 0.250000 0.250000 0.500000 0.034(3) Uani 1 4 d S T P . .
O2 O 0.500000 0.250000 0.4210(11) 0.049(9) Uani 1 4 d DS T P . .
O1 O 0.3489(6) 0.3062(3) 0.6123(6) 0.056(4) Uani 1 1 d D . . . .
C2 C 0.500000 0.3646(3) 0.7289(6) 0.056(4) Uani 1 2 d DS T P . .
C6 C 0.500000 0.4830(3) 0.9658(6) 0.056(4) Uani 1 2 d DS T P . .
C1 C 0.500000 0.3227(3) 0.6453(6) 0.056(4) Uani 1 2 d DS T P . .
C5 C 0.500000 0.4426(3) 0.8850(6) 0.056(4) Uani 1 2 d DS T P . .
C3 C 0.6637(6) 0.3842(3) 0.7683(5) 0.056(4) Uani 1 1 d D . . . .
H3 H 0.773946 0.371316 0.742446 0.067 Uiso 1 1 calc R U . . .
C4 C 0.6636(6) 0.4230(3) 0.8457(5) 0.056(4) Uani 1 1 d D . . . .
H4 H 0.773792 0.435920 0.871617 0.067 Uiso 1 1 calc R U . . .
C7 C 0.48(2) 0.294(2) 1.084(4) 0.016(10) Uiso 0.065 1 d G U P A -1
O3 O 0.49(3) 0.295(2) 1.188(4) 0.016(10) Uiso 0.065 1 d G U P A -1
N1 N 0.561(9) 0.2566(19) 1.016(2) 0.016(10) Uiso 0.13 1 d DG U P A -1
C8 C 0.580(11) 0.263(3) 0.895(2) 0.016(10) Uiso 0.13 1 d DG U P A -1
H8A H 0.476528 0.281196 0.866330 0.024 Uiso 0.13 1 calc R U P A -1
H8B H 0.588157 0.231015 0.859360 0.024 Uiso 0.13 1 calc R U P A -1
H8C H 0.689575 0.282115 0.879497 0.024 Uiso 0.13 1 calc R U P A -1
C9 C 0.63(3) 0.211(4) 1.066(5) 0.016(10) Uiso 0.065 1 d DG U P A -1
H9A H 0.595214 0.210319 1.143856 0.024 Uiso 0.065 1 calc R U P A -1
H9B H 0.756090 0.208842 1.057124 0.024 Uiso 0.065 1 calc R U P A -1
H9C H 0.569786 0.182725 1.028727 0.024 Uiso 0.065 1 calc R U P A -1
H2 H 0.500000 0.250000 0.3476(11) 0.019 Uiso 1 4 d DS U P . .
O4 O -0.065(15) 0.462(3) 0.608(5) 0.15(3) Uiso 0.22 1 d D . P B -1
H4A H 0.006398 0.478351 0.646774 0.221 Uiso 0.22 1 calc R U P B -1
C10 C 0.030(19) 0.432(4) 0.538(8) 0.15(3) Uiso 0.22 1 d D . P B -1
H10A H -0.039937 0.402111 0.523155 0.221 Uiso 0.22 1 calc R U P B -1
H10B H 0.143743 0.422821 0.572489 0.221 Uiso 0.22 1 calc R U P B -1
H10C H 0.052974 0.449361 0.469163 0.221 Uiso 0.22 1 calc R U P B -1

loop_
_atom_site_aniso_label
_atom_site_aniso_U_11
_atom_site_aniso_U_22
_atom_site_aniso_U_33
_atom_site_aniso_U_23
_atom_site_aniso_U_13
_atom_site_aniso_U_12
Sc1 0.008(8) 0.041(4) 0.054(4) 0.000 0.000(4) 0.000
O2 0.05(3) 0.063(16) 0.033(10) 0.000 0.000 0.000
O1 0.026(12) 0.064(6) 0.079(5) -0.024(4) 0.006(6) 0.006(4)
C2 0.026(12) 0.064(6) 0.079(5) -0.024(4) 0.006(6) 0.006(4)
C6 0.026(12) 0.064(6) 0.079(5) -0.024(4) 0.006(6) 0.006(4)
C1 0.026(12) 0.064(6) 0.079(5) -0.024(4) 0.006(6) 0.006(4)
C5 0.026(12) 0.064(6) 0.079(5) -0.024(4) 0.006(6) 0.006(4)
C3 0.026(12) 0.064(6) 0.079(5) -0.024(4) 0.006(6) 0.006(4)
C4 0.026(12) 0.064(6) 0.079(5) -0.024(4) 0.006(6) 0.006(4)

loop_
_atom_type_symbol
_atom_type_description
_atom_type_scat_dispersion_real
_atom_type_scat_dispersion_imag
_atom_type_scat_source
C C -0.0007 0.0006 'International Tables Vol C Tables 4.2.6.8 and 6.1.1.4'
H H 0.0000 0.0000 'International Tables Vol C Tables 4.2.6.8 and 6.1.1.4'
N N -0.0008 0.0012 'International Tables Vol C Tables 4.2.6.8 and 6.1.1.4'
O O -0.0001 0.0023 'International Tables Vol C Tables 4.2.6.8 and 6.1.1.4'
Sc Sc 0.1054 0.1588 'International Tables Vol C Tables 4.2.6.8 and 6.1.1.4'

loop_
_geom_angle_atom_site_label_1
_geom_angle_atom_site_label_2
_geom_angle_atom_site_label_3
_geom_angle
_geom_angle_site_symmetry_1
_geom_angle_site_symmetry_3
_geom_angle_publ_flag
Sc1 Sc1 Sc1 180.0 2_655 2 ?
O2 Sc1 Sc1 27.2(3) . 2_655 ?
O2 Sc1 Sc1 27.2(3) 13_556 2 ?
O2 Sc1 Sc1 152.8(3) . 2 ?
O2 Sc1 Sc1 152.8(3) 13_556 2_655 ?
O2 Sc1 O2 180.0 13_556 . ?
O2 Sc1 O1 89.2(3) . 11_565 ?
O2 Sc1 O1 90.8(3) 13_556 11_565 ?
O2 Sc1 O1 89.2(3) 13_556 13_556 ?
O2 Sc1 O1 90.8(3) . 13_556 ?
O2 Sc1 O1 89.2(3) . . ?
O2 Sc1 O1 90.8(3) . 7_546 ?
O2 Sc1 O1 89.2(3) 13_556 7_546 ?
O2 Sc1 O1 90.8(3) 13_556 . ?
O1 Sc1 Sc1 70.17(15) 11_565 2_655 ?
O1 Sc1 Sc1 70.17(15) 13_556 2 ?
O1 Sc1 Sc1 109.83(15) 13_556 2_655 ?
O1 Sc1 Sc1 70.17(15) 7_546 2 ?
O1 Sc1 Sc1 109.83(15) 7_546 2_655 ?
O1 Sc1 Sc1 109.83(15) 11_565 2 ?
O1 Sc1 Sc1 70.17(15) . 2_655 ?
O1 Sc1 Sc1 109.83(15) . 2 ?
O1 Sc1 O1 180.0(3) 11_565 7_546 ?
O1 Sc1 O1 91.0(4) 7_546 . ?
O1 Sc1 O1 91.0(4) 13_556 11_565 ?
O1 Sc1 O1 89.0(4) 11_565 . ?
O1 Sc1 O1 89.0(4) 13_556 7_546 ?
O1 Sc1 O1 180.0 13_556 . ?
Sc1 O2 Sc1 125.5(6) 2_655 . ?
Sc1 O2 H2 117.2(3) 2_655 . ?
Sc1 O2 H2 117.2(3) . . ?
C1 O1 Sc1 137.9(6) . . ?
C3 C2 C1 120.4(3) 12_655 . ?
C3 C2 C1 120.4(3) . . ?
C3 C2 C3 119.2(7) . 12_655 ?
C6 C6 C5 179.8(5) 4_567 . ?
O1 C1 O1 123.9(9) . 12_655 ?
O1 C1 C2 118.0(5) 12_655 . ?
O1 C1 C2 118.0(5) . . ?
C4 C5 C6 120.3(3) 12_655 . ?
C4 C5 C6 120.3(3) . . ?
C4 C5 C4 119.3(7) 12_655 . ?
C2 C3 H3 119.8 . . ?
C4 C3 C2 120.4(5) . . ?
C4 C3 H3 119.8 . . ?
C5 C4 H4 119.8 . . ?
C3 C4 C5 120.4(5) . . ?
C3 C4 H4 119.8 . . ?
O3 C7 N1 124.8 . . ?
C7 N1 C8 121.5 . . ?
C7 N1 C9 120.1 . . ?
C9 N1 C8 118.4 . . ?
N1 C8 H8A 109.5 . . ?
N1 C8 H8B 109.5 . . ?
N1 C8 H8C 109.5 . . ?
H8A C8 H8B 109.5 . . ?
H8A C8 H8C 109.5 . . ?
H8B C8 H8C 109.5 . . ?
N1 C9 H9A 109.5 . . ?
N1 C9 H9B 109.5 . . ?
N1 C9 H9C 109.5 . . ?
H9A C9 H9B 109.5 . . ?
H9A C9 H9C 109.5 . . ?
H9B C9 H9C 109.5 . . ?
C10 O4 H4A 109.5 . . ?
O4 C10 H10A 109.5 . . ?
O4 C10 H10B 109.5 . . ?
O4 C10 H10C 109.5 . . ?
H10A C10 H10B 109.5 . . ?
H10A C10 H10C 109.5 . . ?
H10B C10 H10C 109.5 . . ?

loop_
_geom_bond_atom_site_label_1
_geom_bond_atom_site_label_2
_geom_bond_distance
_geom_bond_site_symmetry_2
_geom_bond_publ_flag
Sc1 Sc1 3.6602(7) 2 ?
Sc1 Sc1 3.6602(7) 2_655 ?
Sc1 O2 2.058(6) . ?
Sc1 O2 2.058(6) 13_556 ?
Sc1 O1 2.134(7) 7_546 ?
Sc1 O1 2.134(7) 13_556 ?
Sc1 O1 2.134(7) 11_565 ?
Sc1 O1 2.134(7) . ?
O2 H2 0.8750(11) . ?
O1 C1 1.253(5) . ?
C2 C1 1.495(8) . ?
C2 C3 1.389(5) 12_655 ?
C2 C3 1.389(5) . ?
C6 C6 1.22(2) 4_567 ?
C6 C5 1.445(8) . ?
C5 C4 1.388(5) . ?
C5 C4 1.388(5) 12_655 ?
C3 H3 0.9300 . ?
C3 C4 1.383(7) . ?
C4 H4 0.9300 . ?
C7 O3 1.2380 . ?
C7 N1 1.4032 . ?
N1 C8 1.4649 . ?
N1 C9 1.4339 . ?
C8 H8A 0.9600 . ?
C8 H8B 0.9600 . ?
C8 H8C 0.9600 . ?
C9 H9A 0.9600 . ?
C9 H9B 0.9600 . ?
C9 H9C 0.9600 . ?
O4 H4A 0.8200 . ?
O4 C10 1.350(11) . ?
C10 H10A 0.9600 . ?
C10 H10B 0.9600 . ?
C10 H10C 0.9600 . ?

loop_
_geom_torsion_atom_site_label_1
_geom_torsion_atom_site_label_2
_geom_torsion_atom_site_label_3
_geom_torsion_atom_site_label_4
_geom_torsion
_geom_torsion_site_symmetry_1
_geom_torsion_site_symmetry_2
_geom_torsion_site_symmetry_3
_geom_torsion_site_symmetry_4
_geom_torsion_publ_flag
Sc1 O1 C1 O1 0.0(4) . . . 12_655 ?
Sc1 O1 C1 C2 180.0(4) . . . . ?
C2 C3 C4 C5 0.0(3) . . . . ?
C6 C5 C4 C3 179.99(19) . . . . ?
C1 C2 C3 C4 -179.97(19) . . . . ?
C3 C2 C1 O1 0.04(13) 12_655 . . . ?
C3 C2 C1 O1 -0.04(13) . . . 12_655 ?
C3 C2 C1 O1 180.00(8) 12_655 . . 12_655 ?
C3 C2 C1 O1 180.00(8) . . . . ?
C3 C2 C3 C4 0.0(2) 12_655 . . . ?
C4 C5 C4 C3 0.0(3) 12_655 . . . ?
O3 C7 N1 C8 -167.19(12) . . . . ?
O3 C7 N1 C9 11.57(8) . . . . ?
